data_2007239
loop_
_publ_author_name
'Lokanath, N.K.'
'Sridhar, M.A.'
'Shashidhara Prasad, J.'
'Nagaraja, H.S.'
'Mohan Rao, P.'

_publ_section_title
;
 (2,4-Dichlorophenoxy)acetohydrazide
;
_journal_issue 5
_journal_name_full 'Acta Crystallographica Section C'
_journal_page_first 669
_journal_page_last 670
_journal_paper_doi 10.1107/S0108270197018416
_journal_volume 54
_journal_year 1998
_chemical_formula_moiety 'C8 H8 Cl2 N2 O2'
_chemical_formula_sum 'C8 H8 Cl2 N2 O2'
_chemical_formula_weight 235.06
_chemical_melting_point 155
_chemical_name_systematic
;
  Crystal structure of 2,4 dichlorophenyloxy acetyl hydrazine
;
_space_group_IT_number 2
_symmetry_cell_setting triclinic
_symmetry_space_group_name_Hall '-P 1'
_symmetry_space_group_name_H-M 'P -1'
_audit_creation_method SHELXL
_cell_angle_alpha 90.11(3)
_cell_angle_beta 98.44(3)
_cell_angle_gamma 94.859(3)
_cell_formula_units_Z 2
_cell_length_a 8.107(3)
_cell_length_b 8.530(3)
_cell_length_c 7.339(3)
_cell_measurement_reflns_used 16
_cell_measurement_temperature 293(2)
_cell_measurement_theta_max 9.2
_cell_measurement_theta_min 6.8
_cell_volume 500.2(3)
_computing_cell_refinement 'MSC/AFC Diffractometer Control'
_computing_data_collection
;MSC/AFC Diffractometer Control Software
(Molecular Structure Corporation, 1995)
;
_computing_data_reduction 'TEXSAN (Molecular Structure Corporation, 1995)'
_computing_molecular_graphics 'ZORTEP (Zsolnai, 1997)'
_computing_publication_material 'SHELXL93 (Sheldrick, 1993)'
_computing_structure_refinement 'SHELXL93 (Sheldrick, 1993)'
_computing_structure_solution 'SHELXS86 (Sheldrick, 1990)'
_diffrn_ambient_temperature 293(2)
_diffrn_measurement_device 'Rigaku AFC-7S'
_diffrn_measurement_method \w-2\q
_diffrn_radiation_monochromator graphite
_diffrn_radiation_source 'X-ray tube'
_diffrn_radiation_type MoK\a
_diffrn_radiation_wavelength 0.71069
_diffrn_reflns_av_R_equivalents 0.0413
_diffrn_reflns_av_sigmaI/netI 0.0339
_diffrn_reflns_limit_h_max 9
_diffrn_reflns_limit_h_min 0
_diffrn_reflns_limit_k_max 10
_diffrn_reflns_limit_k_min -10
_diffrn_reflns_limit_l_max 8
_diffrn_reflns_limit_l_min -8
_diffrn_reflns_number 1436
_diffrn_reflns_theta_max 24.99
_diffrn_reflns_theta_min 15.00
_diffrn_standards_decay_% -1.2
_diffrn_standards_interval_count 150
_diffrn_standards_number 3
_exptl_absorpt_coefficient_mu 0.623
_exptl_absorpt_correction_type none
_exptl_crystal_colour transparent
_exptl_crystal_density_diffrn 1.561
_exptl_crystal_density_meas ?
_exptl_crystal_description prismatic
_exptl_crystal_F_000 240
_exptl_crystal_size_max 0.2
_exptl_crystal_size_mid 0.2
_exptl_crystal_size_min 0.2
_refine_diff_density_max 0.170
_refine_diff_density_min -0.198
_refine_ls_extinction_coef 0.10(13)
_refine_ls_extinction_method SHELXL93_(Sheldrick,_1993)
_refine_ls_goodness_of_fit_all 1.166
_refine_ls_goodness_of_fit_obs 1.220
_refine_ls_hydrogen_treatment H_atoms:_constrained
_refine_ls_matrix_type full
_refine_ls_number_parameters 140
_refine_ls_number_reflns 1350
_refine_ls_number_restraints 0
_refine_ls_restrained_S_all 1.228
_refine_ls_restrained_S_obs 1.220
_refine_ls_R_factor_all 0.0603
_refine_ls_R_factor_obs .0439
_refine_ls_shift/esd_max -0.002
_refine_ls_shift/esd_mean 0.000
_refine_ls_structure_factor_coef Fsqd
_refine_ls_weighting_details 'w = 1/[\s^2^(Fo^2^)+(0.1P)^2^] where P=(Fo^2^+2Fc^2^)/3'
_refine_ls_weighting_scheme calc
_refine_ls_wR_factor_all 0.1539
_refine_ls_wR_factor_obs .1326
_reflns_number_observed 1046
_reflns_number_total 1351
_reflns_observed_criterion >2sigma(I)
_cod_data_source_file ka1248.cif
_cod_data_source_block pmr1
_cod_depositor_comments
;
The following automatic conversions were performed:

'_exptl_crystal_density_meas' value 'not measured' was changed to '?'
- the value is perceived as not measured.

Automatic conversion script
Id: cif_fix_values 3008 2015-01-20 13:52:24Z robertas 

The following automatic conversions were performed:

'_refine_ls_weighting_scheme' value 'calc w =
1/[\s^2^(Fo^2^)+(0.1P)^2^] where P=(Fo^2^+2Fc^2^)/3' was changed to
'calc'. New tag '_refine_ls_weighting_details' was created. The value
of the new tag was set to 'w = 1/[\s^2^(Fo^2^)+(0.1P)^2^] where
P=(Fo^2^+2Fc^2^)/3'.

Automatic conversion script
Id: cif_fix_values 3143 2015-03-26 13:38:13Z robertas 
;
_cod_database_code 2007239

loop_
_symmetry_equiv_pos_as_xyz
'x, y, z'
'-x, -y, -z'

loop_
_atom_site_aniso_label
_atom_site_aniso_U_11
_atom_site_aniso_U_22
_atom_site_aniso_U_33
_atom_site_aniso_U_12
_atom_site_aniso_U_13
_atom_site_aniso_U_23
Cl1 .0896(7) .0480(6) .0857(7) .0215(3) -.0041(4) .0011(3)
C2 .0559(13) .0403(13) .065(2) .0047(9) .0075(11) .0015(10)
C3 .073(2) .0438(14) .062(2) .0058(11) .0101(12) -.0100(12)
C4 .074(2) .0484(14) .044(2) .0045(11) .0054(12) -.0059(11)
C5 .0562(12) .0448(13) .0412(12) .0045(9) .0081(9) .0020(9)
C6 .0565(12) .0436(13) .0425(12) .0072(9) .0043(9) -.0023(9)
Cl7 .0984(7) .0499(6) .0465(6) .0229(3) -.0070(3) -.0107(3)
C8 .0634(15) .0500(15) .049(2) .0063(11) -.0010(11) -.0016(11)
O9 .0802(12) .0494(11) .0381(10) .0156(8) -.0020(8) -.0015(7)
C10 .0682(15) .0527(14) .0338(12) .0026(11) .0032(10) -.0014(9)
C11 .0579(13) .0557(14) .0339(12) -.0008(10) .0045(9) .0042(9)
O12 .0938(14) .0653(13) .0369(11) .0056(10) -.0066(9) .0037(8)
N13 .0678(12) .0502(12) .0375(12) .0089(9) .0010(9) .0032(9)
N14 .0790(14) .0509(12) .0465(12) .0129(10) .0016(10) .0050(9)

loop_
_atom_site_label
_atom_site_fract_x
_atom_site_fract_y
_atom_site_fract_z
_atom_site_U_iso_or_equiv
_atom_site_thermal_displace_type
_atom_site_calc_flag
_atom_site_refinement_flags
_atom_site_occupancy
_atom_site_disorder_group
_atom_site_type_symbol
Cl1 .01438(11) .60062(9) .26779(13) .0753(5) Uani d . 1 . Cl
C2 -.0889(3) .7531(3) .1578(4) .0537(7) Uani d . 1 . C
C3 -.1637(4) .7375(3) -.0232(5) .0596(8) Uani d . 1 . C
H3 -.162(6) .640(7) -.082(7) .072 Uiso d . 1 . H
C4 -.2479(4) .8591(3) -.1075(4) .0560(7) Uani d . 1 . C
H4 -.296(6) .852(6) -.226(9) .067 Uiso d . 1 . H
C5 -.2564(3) .9972(3) -.0107(3) .0473(7) Uani d . 1 . C
C6 -.1795(3) 1.0102(3) .1723(3) .0477(7) Uani d . 1 . C
Cl7 -.18691(11) 1.18226(8) .29519(9) .0658(5) Uani d . 1 . Cl
C8 -.0978(3) .8890(3) .2579(4) .0550(7) Uani d . 1 . C
H8 -.060(6) .905(6) .381(9) .066 Uiso d . 1 . H
O9 -.3357(3) 1.1238(2) -.0788(3) .0564(6) Uani d . 1 . O
C10 -.4081(3) 1.1173(3) -.2679(3) .0521(7) Uani d . 1 . C
H10A -.4898(3) 1.0269(3) -.2901(3) .063 Uiso calc R 1 . H
H10B -.3218(3) 1.1054(3) -.3443(3) .063 Uiso calc R 1 . H
C11 -.4919(3) 1.2659(3) -.3189(3) .0497(7) Uani d . 1 . C
O12 -.5632(3) 1.2776(3) -.4779(3) .0670(7) Uani d . 1 . O
N13 -.4855(3) 1.3753(3) -.1894(3) .0523(7) Uani d . 1 . N
H13 -.446(5) 1.355(5) -.078(8) .063 Uiso d . 1 . H
N14 -.5655(3) 1.5159(3) -.2195(3) .0591(7) Uani d . 1 . N
H14A -.6212(3) 1.5332(3) -.3255(3) .071 Uiso calc R 1 . H
H14B -.5584(3) 1.5843(3) -.1317(3) .071 Uiso calc R 1 . H

loop_
_atom_type_symbol
_atom_type_description
_atom_type_scat_dispersion_real
_atom_type_scat_dispersion_imag
_atom_type_scat_source
C C 0.0033 0.0016 'International Tables Vol C Tables 4.2.6.8 and 6.1.1.4'
H H 0.0000 0.0000 'International Tables Vol C Tables 4.2.6.8 and 6.1.1.4'
O O 0.0106 0.0060 'International Tables Vol C Tables 4.2.6.8 and 6.1.1.4'
N N 0.0061 0.0033 'International Tables Vol C Tables 4.2.6.8 and 6.1.1.4'
Cl Cl 0.1484 0.1585 'International Tables Vol C Tables 4.2.6.8 and 6.1.1.4'

loop_
_geom_angle_atom_site_label_1
_geom_angle_atom_site_label_2
_geom_angle_atom_site_label_3
_geom_angle
C3 C2 C8 120.7(3)
C3 C2 Cl1 120.9(2)
C8 C2 Cl1 118.4(2)
C2 C3 C4 120.1(3)
C2 C3 H3 117.(3)
C4 C3 H3 122.(3)
C5 C4 C3 120.2(3)
C5 C4 H4 118.(3)
C3 C4 H4 122.(3)
O9 C5 C4 125.4(2)
O9 C5 C6 116.0(2)
C4 C5 C6 118.6(2)
C8 C6 C5 121.5(2)
C8 C6 Cl7 119.1(2)
C5 C6 Cl7 119.4(2)
C6 C8 C2 118.9(3)
C6 C8 H8 115.(3)
C2 C8 H8 126.(3)
C5 O9 C10 117.3(2)
O9 C10 C11 110.1(2)
O9 C10 H10A 109.63(14)
C11 C10 H10A 109.63(14)
O9 C10 H10B 109.63(14)
C11 C10 H10B 109.63(13)
H10A C10 H10B 108.1
O12 C11 N13 123.9(3)
O12 C11 C10 118.2(2)
N13 C11 C10 117.9(2)
C11 N13 N14 122.8(2)
C11 N13 H13 119.(3)
N14 N13 H13 117.(3)
N13 N14 H14A 120.00(14)
N13 N14 H14B 120.00(14)
H14A N14 H14B 120.0

loop_
_geom_bond_atom_site_label_1
_geom_bond_atom_site_label_2
_geom_bond_site_symmetry_2
_geom_bond_distance
_geom_bond_publ_flag
Cl1 C2 . 1.742(3) ?
C2 C3 . 1.378(5) ?
C2 C8 . 1.384(4) ?
C3 C4 . 1.387(5) ?
C3 H3 . .94(6) ?
C4 C5 . 1.387(4) ?
C4 H4 . .90(6) ?
C5 O9 . 1.361(4) ?
C5 C6 . 1.395(4) ?
C6 C8 . 1.378(4) ?
C6 Cl7 . 1.731(3) ?
C8 H8 . .92(6) ?
O9 C10 . 1.425(3) ?
C10 C11 . 1.510(4) ?
C10 H10A . .97 ?
C10 H10B . .97 ?
C11 O12 . 1.232(4) ?
C11 N13 . 1.323(4) ?
N13 N14 . 1.414(4) ?
N13 H13 . .86(6) ?
N14 H14A . .86 ?
N14 H14B . .86 ?

loop_
_cod_related_entry_id
_cod_related_entry_database
_cod_related_entry_code
1 ChemSpider 276194
